data_7104346
loop_
_publ_author_name
'Norel, Lucie'
'Chamoreau, Lise-Marie'
'Journaux, Yves'
'Oms, Olivier'
'Chastanet, Guillaume'
'Train, Cyrille'

_publ_section_title
;
 Verdazyl-lanthanide(III) one dimensional compounds: synthesis,
 structure and magnetic properties.
;
_journal_issue 17
_journal_name_full 'Chemical communications (Cambridge, England)'
_journal_page_first 2381
_journal_page_last 2383
_journal_paper_doi 10.1039/b816910a
_journal_volume 34
_journal_year 2009
_chemical_formula_moiety 'C22 H12 Dy F18 N6 O7'
_chemical_formula_sum 'C22 H12 Dy F18 N6 O7'
_chemical_formula_weight 976.88
_chemical_name_systematic
;
?
;
_space_group_IT_number 14
_symmetry_cell_setting monoclinic
_symmetry_Int_Tables_number 14
_symmetry_space_group_name_Hall '-P 2ybc'
_symmetry_space_group_name_H-M 'P 1 21/c 1'
_atom_sites_solution_hydrogens geom
_atom_sites_solution_primary direct
_atom_sites_solution_secondary difmap
_audit_creation_method SHELXL-97
_cell_angle_alpha 90.00
_cell_angle_beta 107.540(9)
_cell_angle_gamma 90.00
_cell_formula_units_Z 4
_cell_length_a 11.3474(13)
_cell_length_b 18.303(3)
_cell_length_c 16.729(2)
_cell_measurement_reflns_used 219
_cell_measurement_temperature 200(2)
_cell_measurement_theta_max 21.1
_cell_measurement_theta_min 4.4
_cell_volume 3312.9(8)
_computing_cell_refinement 'Dirax/lsq (Duisenberg & Schreurs, 1989-2000)'
_computing_data_collection 'Collect (Nonius BV, 1997-2000)'
_computing_data_reduction 'EvalCCD (Duisenberg & Schreurs 1990-2000)'
_computing_molecular_graphics 'DIAMOND (Brandenburg, 1999)'
_computing_publication_material 'WinGX publication routines (Farrugia, 1999)'
_computing_structure_refinement 'SHELXL-97 (Sheldrick, 1997)'
_computing_structure_solution 'SHELXS-97 (Sheldrick, 1997)'
_diffrn_ambient_temperature 200(2)
_diffrn_detector_area_resol_mean 9
_diffrn_measured_fraction_theta_full 0.971
_diffrn_measured_fraction_theta_max 0.971
_diffrn_measurement_device_type KappaCCD
_diffrn_measurement_method 'CCD rotation images, thick slices'
_diffrn_radiation_monochromator graphite
_diffrn_radiation_source 'fine-focus sealed tube'
_diffrn_radiation_type MoK\a
_diffrn_radiation_wavelength 0.71073
_diffrn_reflns_av_R_equivalents 0.0453
_diffrn_reflns_av_sigmaI/netI 0.0538
_diffrn_reflns_limit_h_max 15
_diffrn_reflns_limit_h_min -14
_diffrn_reflns_limit_k_max 25
_diffrn_reflns_limit_k_min -25
_diffrn_reflns_limit_l_max 23
_diffrn_reflns_limit_l_min -23
_diffrn_reflns_number 37805
_diffrn_reflns_theta_full 30.03
_diffrn_reflns_theta_max 30.03
_diffrn_reflns_theta_min 2.79
_diffrn_standards_decay_% 0
_diffrn_standards_number 0
_exptl_absorpt_coefficient_mu 2.407
_exptl_absorpt_correction_T_max 0.866
_exptl_absorpt_correction_T_min 0.590
_exptl_absorpt_correction_type multi-scan
_exptl_absorpt_process_details
;
R.H. Blessing, Acta Cryst. (1995), A51, 33-38
;
_exptl_crystal_colour orange
_exptl_crystal_density_diffrn 1.959
_exptl_crystal_density_method 'not measured'
_exptl_crystal_description plate-like
_exptl_crystal_F_000 1880
_exptl_crystal_size_max 0.33
_exptl_crystal_size_mid 0.21
_exptl_crystal_size_min 0.06
_refine_diff_density_max 1.565
_refine_diff_density_min -0.976
_refine_diff_density_rms 0.132
_refine_ls_extinction_method none
_refine_ls_goodness_of_fit_ref 1.055
_refine_ls_hydrogen_treatment constr
_refine_ls_matrix_type full
_refine_ls_number_parameters 489
_refine_ls_number_reflns 9397
_refine_ls_number_restraints 0
_refine_ls_restrained_S_all 1.055
_refine_ls_R_factor_all 0.0773
_refine_ls_R_factor_gt 0.0363
_refine_ls_shift/su_max 0.004
_refine_ls_shift/su_mean 0.000
_refine_ls_structure_factor_coef Fsqd
_refine_ls_weighting_details 'calc w=1/[\s^2^(Fo^2^)+(0.0419P)^2^+4.6724P] where P=(Fo^2^+2Fc^2^)/3'
_refine_ls_weighting_scheme calc
_refine_ls_wR_factor_gt 0.0807
_refine_ls_wR_factor_ref 0.0990
_reflns_number_gt 6363
_reflns_number_total 9397
_reflns_threshold_expression >2sigma(I)
_cod_data_source_file b816910a.txt
_cod_data_source_block ln562
_cod_original_sg_symbol_H-M 'P 21/c'
_cod_database_code 7104346

loop_
_symmetry_equiv_pos_as_xyz
'x, y, z'
'-x, y+1/2, -z+1/2'
'-x, -y, -z'
'x, -y-1/2, z-1/2'

loop_
_atom_site_label
_atom_site_type_symbol
_atom_site_fract_x
_atom_site_fract_y
_atom_site_fract_z
_atom_site_U_iso_or_equiv
_atom_site_adp_type
_atom_site_occupancy
_atom_site_symmetry_multiplicity
_atom_site_calc_flag
_atom_site_refinement_flags
_atom_site_disorder_assembly
_atom_site_disorder_group
Dy1 Dy 0.153125(16) 0.271620(10) 0.384940(11) 0.02521(6) Uani 1 1 d . . .
O1 O 0.0357(3) 0.28912(16) 0.48094(17) 0.0356(7) Uani 1 1 d . . .
O2 O 0.0053(3) 0.18608(17) 0.31269(17) 0.0368(6) Uani 1 1 d . . .
O3 O 0.1624(3) 0.16423(16) 0.47475(18) 0.0395(7) Uani 1 1 d . . .
O4 O 0.2821(3) 0.18068(17) 0.35264(18) 0.0368(7) Uani 1 1 d . . .
O5 O 0.3427(3) 0.27528(16) 0.49535(18) 0.0364(7) Uani 1 1 d . . .
O6 O 0.2807(3) 0.33015(17) 0.31856(18) 0.0376(7) Uani 1 1 d . . .
O7 O 0.1891(3) 0.39185(16) 0.44003(18) 0.0356(7) Uani 1 1 d . . .
N1 N 0.0514(3) 0.2221(2) 0.68402(19) 0.0331(8) Uani 1 1 d . . .
N2 N 0.0803(3) 0.2578(2) 0.6197(2) 0.0347(8) Uani 1 1 d . . .
N3 N -0.1005(3) 0.2170(2) 0.5215(2) 0.0351(8) Uani 1 1 d . . .
N4 N -0.1355(3) 0.1799(2) 0.58229(19) 0.0352(8) Uani 1 1 d . . .
N5 N -0.1849(3) 0.0982(2) 0.7102(2) 0.0387(9) Uani 1 1 d . . .
H5 H -0.2360 0.0883 0.6619 0.046 Uiso 1 1 calc R . .
N6 N -0.0276(3) 0.14900(19) 0.80748(19) 0.0301(7) Uani 1 1 d . . .
C1 C 0.0066(4) 0.2561(2) 0.5374(2) 0.0306(9) Uani 1 1 d . . .
C2 C -0.0555(3) 0.1855(2) 0.6589(2) 0.0288(8) Uani 1 1 d . . .
C3 C -0.0882(4) 0.1447(2) 0.7259(2) 0.0294(8) Uani 1 1 d . . .
C4 C -0.1864(4) 0.0692(3) 0.7863(3) 0.0423(11) Uani 1 1 d . . .
H4 H -0.2418 0.0351 0.7954 0.051 Uiso 1 1 calc R . .
C5 C -0.0902(4) 0.1011(2) 0.8451(3) 0.0361(10) Uani 1 1 d . . .
H5A H -0.0691 0.0920 0.9024 0.043 Uiso 1 1 calc R . .
C6 C 0.1958(5) 0.2996(3) 0.6438(3) 0.0560(14) Uani 1 1 d . . .
H6A H 0.2645 0.2668 0.6522 0.084 Uiso 1 1 calc R . .
H6B H 0.2030 0.3257 0.6949 0.084 Uiso 1 1 calc R . .
H6C H 0.1957 0.3337 0.6002 0.084 Uiso 1 1 calc R . .
C7 C -0.1892(4) 0.2147(3) 0.4369(3) 0.0520(14) Uani 1 1 d . . .
H7A H -0.2530 0.2502 0.4328 0.078 Uiso 1 1 calc R . .
H7B H -0.2252 0.1669 0.4264 0.078 Uiso 1 1 calc R . .
H7C H -0.1472 0.2256 0.3963 0.078 Uiso 1 1 calc R . .
C8 C -0.0041(4) 0.1177(3) 0.3160(3) 0.0427(11) Uani 1 1 d . . .
C9 C 0.0568(5) 0.0708(3) 0.3807(3) 0.0501(12) Uani 1 1 d . . .
H9 H 0.0473 0.0205 0.3735 0.060 Uiso 1 1 calc R . .
C10 C 0.1332(4) 0.0996(3) 0.4575(3) 0.0435(11) Uani 1 1 d . . .
C11 C -0.0983(6) 0.0843(4) 0.2380(5) 0.0767(19) Uani 1 1 d . . .
C12 C 0.1891(7) 0.0460(3) 0.5304(4) 0.0708(17) Uani 1 1 d . . .
C13 C 0.3901(4) 0.1585(2) 0.3897(3) 0.0380(10) Uani 1 1 d . . .
C14 C 0.4730(4) 0.1843(3) 0.4639(3) 0.0458(11) Uani 1 1 d . . .
H14 H 0.5512 0.1634 0.4830 0.055 Uiso 1 1 calc R . .
C15 C 0.4423(4) 0.2409(3) 0.5107(3) 0.0395(10) Uani 1 1 d . . .
C16 C 0.4323(5) 0.0928(3) 0.3463(4) 0.0540(13) Uani 1 1 d . . .
C17 C 0.5442(5) 0.2660(3) 0.5901(3) 0.0553(14) Uani 1 1 d . . .
C18 C 0.3490(4) 0.3863(3) 0.3343(3) 0.0370(10) Uani 1 1 d . . .
C19 C 0.3492(4) 0.4417(3) 0.3907(3) 0.0422(11) Uani 1 1 d . . .
H19 H 0.4040 0.4805 0.3964 0.051 Uiso 1 1 calc R . .
C20 C 0.2675(4) 0.4401(2) 0.4398(2) 0.0334(9) Uani 1 1 d . . .
C21 C 0.4441(5) 0.3891(4) 0.2849(3) 0.0583(15) Uani 1 1 d . . .
C22 C 0.2720(5) 0.5022(3) 0.5017(3) 0.0516(13) Uani 1 1 d . . .
F1 F -0.0866(7) 0.1111(3) 0.1688(3) 0.168(3) Uani 1 1 d . . .
F2 F -0.2119(4) 0.0996(3) 0.2380(4) 0.147(2) Uani 1 1 d . . .
F3 F -0.0917(4) 0.0127(2) 0.2328(3) 0.1056(15) Uani 1 1 d . . .
F4 F 0.1544(4) 0.0645(2) 0.5978(2) 0.0946(13) Uani 1 1 d . . .
F5 F 0.3125(4) 0.0492(2) 0.5535(3) 0.0977(13) Uani 1 1 d . . .
F6 F 0.1542(5) -0.0229(2) 0.5132(3) 0.1182(17) Uani 1 1 d . . .
F7 F 0.3878(4) 0.0939(2) 0.2646(2) 0.1012(15) Uani 1 1 d . . .
F8 F 0.3890(5) 0.0306(2) 0.3691(3) 0.1063(14) Uani 1 1 d . . .
F9 F 0.5521(3) 0.0842(2) 0.3680(3) 0.0950(14) Uani 1 1 d . . .
F10 F 0.6005(4) 0.2093(3) 0.6380(2) 0.0985(14) Uani 1 1 d . . .
F11 F 0.5052(4) 0.3070(4) 0.6389(3) 0.173(3) Uani 1 1 d . . .
F12 F 0.6366(4) 0.2969(3) 0.5709(3) 0.1066(15) Uani 1 1 d . . .
F13 F 0.4805(4) 0.4565(2) 0.2744(3) 0.1031(15) Uani 1 1 d . . .
F14 F 0.5446(3) 0.3522(3) 0.3253(3) 0.1022(15) Uani 1 1 d . . .
F15 F 0.3995(3) 0.3593(2) 0.2092(2) 0.0863(12) Uani 1 1 d . . .
F16 F 0.3409(4) 0.55860(19) 0.4941(2) 0.0864(12) Uani 1 1 d . . .
F17 F 0.3174(4) 0.4783(2) 0.5803(2) 0.0974(14) Uani 1 1 d . . .
F18 F 0.1589(3) 0.5284(2) 0.4930(2) 0.0841(11) Uani 1 1 d . . .

loop_
_atom_site_aniso_label
_atom_site_aniso_U_11
_atom_site_aniso_U_22
_atom_site_aniso_U_33
_atom_site_aniso_U_23
_atom_site_aniso_U_13
_atom_site_aniso_U_12
Dy1 0.02487(10) 0.02705(10) 0.02533(9) 0.00048(8) 0.01003(7) 0.00010(8)
O1 0.0397(17) 0.0451(18) 0.0271(14) 0.0063(12) 0.0177(13) -0.0023(13)
O2 0.0341(16) 0.0356(17) 0.0380(16) -0.0022(13) 0.0070(13) -0.0015(13)
O3 0.0457(18) 0.0323(17) 0.0387(16) 0.0048(13) 0.0100(14) -0.0037(13)
O4 0.0312(15) 0.0388(17) 0.0388(16) -0.0057(13) 0.0083(13) 0.0044(13)
O5 0.0323(16) 0.0405(17) 0.0338(15) -0.0016(13) 0.0062(12) 0.0005(13)
O6 0.0394(17) 0.0423(18) 0.0366(16) -0.0022(13) 0.0196(13) -0.0052(14)
O7 0.0403(17) 0.0326(16) 0.0381(16) -0.0035(13) 0.0184(13) -0.0020(13)
N1 0.0333(18) 0.044(2) 0.0221(15) 0.0026(14) 0.0089(14) -0.0070(16)
N2 0.035(2) 0.048(2) 0.0236(16) -0.0003(15) 0.0123(14) -0.0118(16)
N3 0.0287(18) 0.055(2) 0.0208(15) 0.0029(15) 0.0071(14) -0.0088(16)
N4 0.0331(18) 0.052(2) 0.0228(16) -0.0009(15) 0.0111(14) -0.0106(17)
N5 0.037(2) 0.045(2) 0.0319(18) 0.0030(16) 0.0079(16) -0.0140(17)
N6 0.0344(18) 0.0356(19) 0.0221(15) 0.0029(13) 0.0110(14) -0.0056(15)
C1 0.033(2) 0.036(2) 0.0252(19) -0.0001(16) 0.0131(17) 0.0008(17)
C2 0.028(2) 0.036(2) 0.0241(18) -0.0025(16) 0.0111(15) -0.0033(17)
C3 0.031(2) 0.032(2) 0.0255(19) -0.0009(16) 0.0092(16) -0.0032(17)
C4 0.048(3) 0.044(3) 0.039(2) 0.003(2) 0.018(2) -0.015(2)
C5 0.044(2) 0.037(2) 0.029(2) 0.0063(17) 0.0149(19) -0.0064(19)
C6 0.055(3) 0.083(4) 0.032(2) -0.001(2) 0.016(2) -0.033(3)
C7 0.033(2) 0.091(4) 0.027(2) 0.012(2) 0.0011(19) -0.007(2)
C8 0.035(2) 0.042(3) 0.049(3) -0.009(2) 0.010(2) -0.005(2)
C9 0.054(3) 0.027(2) 0.069(3) 0.000(2) 0.018(3) -0.008(2)
C10 0.048(3) 0.033(3) 0.051(3) 0.012(2) 0.017(2) -0.001(2)
C11 0.070(4) 0.066(4) 0.082(5) -0.034(4) 0.005(4) -0.021(3)
C12 0.084(5) 0.041(3) 0.080(4) 0.020(3) 0.013(4) 0.001(3)
C13 0.032(2) 0.039(3) 0.044(2) -0.0009(19) 0.014(2) 0.0043(18)
C14 0.030(2) 0.054(3) 0.049(3) -0.005(2) 0.005(2) 0.009(2)
C15 0.029(2) 0.052(3) 0.036(2) 0.003(2) 0.0070(18) -0.003(2)
C16 0.049(3) 0.050(3) 0.060(3) -0.003(3) 0.011(3) 0.014(2)
C17 0.033(3) 0.081(4) 0.044(3) -0.005(3) 0.000(2) 0.003(3)
C18 0.032(2) 0.050(3) 0.031(2) 0.0078(19) 0.0123(18) -0.003(2)
C19 0.042(3) 0.042(3) 0.045(2) 0.001(2) 0.016(2) -0.013(2)
C20 0.035(2) 0.030(2) 0.032(2) 0.0024(17) 0.0054(18) 0.0011(18)
C21 0.056(3) 0.081(4) 0.049(3) -0.004(3) 0.031(3) -0.015(3)
C22 0.066(4) 0.042(3) 0.048(3) -0.010(2) 0.018(3) -0.011(3)
F1 0.259(7) 0.160(5) 0.051(3) -0.030(3) -0.004(3) -0.104(5)
F2 0.059(3) 0.158(5) 0.181(5) -0.080(4) -0.030(3) 0.001(3)
F3 0.099(3) 0.065(3) 0.127(4) -0.050(2) -0.005(3) -0.014(2)
F4 0.122(3) 0.096(3) 0.068(2) 0.034(2) 0.032(2) -0.009(3)
F5 0.082(3) 0.090(3) 0.109(3) 0.040(3) 0.010(2) 0.035(2)
F6 0.175(5) 0.039(2) 0.115(3) 0.028(2) 0.005(3) -0.002(2)
F7 0.126(3) 0.111(3) 0.059(2) -0.020(2) 0.016(2) 0.071(3)
F8 0.142(4) 0.048(2) 0.141(4) -0.020(2) 0.062(3) -0.007(2)
F9 0.048(2) 0.097(3) 0.129(3) -0.051(3) 0.010(2) 0.0253(19)
F10 0.085(3) 0.133(4) 0.057(2) 0.013(2) -0.010(2) 0.001(3)
F11 0.064(3) 0.278(7) 0.131(4) -0.152(5) -0.039(3) 0.053(4)
F12 0.087(3) 0.135(4) 0.083(3) -0.013(3) 0.001(2) -0.065(3)
F13 0.131(4) 0.096(3) 0.116(3) -0.004(2) 0.088(3) -0.052(3)
F14 0.054(2) 0.160(4) 0.107(3) 0.026(3) 0.045(2) 0.027(2)
F15 0.089(3) 0.131(3) 0.056(2) -0.023(2) 0.0475(19) -0.035(2)
F16 0.115(3) 0.048(2) 0.105(3) -0.0269(19) 0.047(2) -0.036(2)
F17 0.172(4) 0.070(3) 0.0349(17) -0.0135(17) 0.007(2) -0.013(3)
F18 0.082(3) 0.086(3) 0.091(3) -0.042(2) 0.038(2) 0.009(2)

loop_
_atom_type_symbol
_atom_type_description
_atom_type_scat_dispersion_real
_atom_type_scat_dispersion_imag
_atom_type_scat_source
C C 0.0033 0.0016 'International Tables Vol C Tables 4.2.6.8 and 6.1.1.4'
H H 0.0000 0.0000 'International Tables Vol C Tables 4.2.6.8 and 6.1.1.4'
Dy Dy -0.1892 4.4098 'International Tables Vol C Tables 4.2.6.8 and 6.1.1.4'
F F 0.0171 0.0103 'International Tables Vol C Tables 4.2.6.8 and 6.1.1.4'
N N 0.0061 0.0033 'International Tables Vol C Tables 4.2.6.8 and 6.1.1.4'
O O 0.0106 0.0060 'International Tables Vol C Tables 4.2.6.8 and 6.1.1.4'

loop_
_geom_angle_atom_site_label_1
_geom_angle_atom_site_label_2
_geom_angle_atom_site_label_3
_geom_angle
_geom_angle_site_symmetry_1
_geom_angle_site_symmetry_3
_geom_angle_publ_flag
O6 Dy1 O2 120.73(10) . . ?
O6 Dy1 O7 72.55(10) . . ?
O2 Dy1 O7 146.26(10) . . ?
O6 Dy1 O5 79.10(10) . . ?
O2 Dy1 O5 139.32(10) . . ?
O7 Dy1 O5 70.27(10) . . ?
O6 Dy1 O4 72.62(10) . . ?
O2 Dy1 O4 79.04(10) . . ?
O7 Dy1 O4 133.62(10) . . ?
O5 Dy1 O4 73.86(10) . . ?
O6 Dy1 O1 143.82(10) . . ?
O2 Dy1 O1 88.79(10) . . ?
O7 Dy1 O1 71.42(10) . . ?
O5 Dy1 O1 91.79(10) . . ?
O4 Dy1 O1 138.46(10) . . ?
O6 Dy1 O3 137.71(10) . . ?
O2 Dy1 O3 70.94(10) . . ?
O7 Dy1 O3 122.25(10) . . ?
O5 Dy1 O3 71.66(10) . . ?
O4 Dy1 O3 70.36(10) . . ?
O1 Dy1 O3 68.12(10) . . ?
O6 Dy1 N6 90.92(11) . 4_565 ?
O2 Dy1 N6 77.04(11) . 4_565 ?
O7 Dy1 N6 71.61(11) . 4_565 ?
O5 Dy1 N6 141.86(10) . 4_565 ?
O4 Dy1 N6 138.04(10) . 4_565 ?
O1 Dy1 N6 74.80(10) . 4_565 ?
O3 Dy1 N6 130.67(10) . 4_565 ?
C1 O1 Dy1 140.4(3) . . ?
C8 O2 Dy1 134.3(3) . . ?
C10 O3 Dy1 131.5(3) . . ?
C13 O4 Dy1 133.2(3) . . ?
C15 O5 Dy1 134.1(3) . . ?
C18 O6 Dy1 134.6(3) . . ?
C20 O7 Dy1 133.7(3) . . ?
C2 N1 N2 113.5(3) . . ?
C1 N2 N1 123.6(3) . . ?
C1 N2 C6 120.6(3) . . ?
N1 N2 C6 115.8(3) . . ?
C1 N3 N4 123.5(3) . . ?
C1 N3 C7 120.9(3) . . ?
N4 N3 C7 115.5(3) . . ?
C2 N4 N3 114.1(3) . . ?
C3 N5 C4 107.3(3) . . ?
C3 N5 H5 126.4 . . ?
C4 N5 H5 126.4 . . ?
C3 N6 C5 104.5(3) . . ?
C3 N6 Dy1 130.3(2) . 4_566 ?
C5 N6 Dy1 125.2(2) . 4_566 ?
O1 C1 N3 122.0(4) . . ?
O1 C1 N2 121.8(4) . . ?
N3 C1 N2 116.3(3) . . ?
N4 C2 N1 129.1(3) . . ?
N4 C2 C3 115.8(3) . . ?
N1 C2 C3 115.1(3) . . ?
N6 C3 N5 112.0(3) . . ?
N6 C3 C2 125.1(3) . . ?
N5 C3 C2 122.9(3) . . ?
C5 C4 N5 105.7(4) . . ?
C5 C4 H4 127.2 . . ?
N5 C4 H4 127.2 . . ?
C4 C5 N6 110.6(4) . . ?
C4 C5 H5A 124.7 . . ?
N6 C5 H5A 124.7 . . ?
N2 C6 H6A 109.5 . . ?
N2 C6 H6B 109.5 . . ?
H6A C6 H6B 109.5 . . ?
N2 C6 H6C 109.5 . . ?
H6A C6 H6C 109.5 . . ?
H6B C6 H6C 109.5 . . ?
N3 C7 H7A 109.5 . . ?
N3 C7 H7B 109.5 . . ?
H7A C7 H7B 109.5 . . ?
N3 C7 H7C 109.5 . . ?
H7A C7 H7C 109.5 . . ?
H7B C7 H7C 109.5 . . ?
O2 C8 C9 128.2(4) . . ?
O2 C8 C11 113.8(5) . . ?
C9 C8 C11 117.9(5) . . ?
C8 C9 C10 120.0(4) . . ?
C8 C9 H9 120.0 . . ?
C10 C9 H9 120.0 . . ?
O3 C10 C9 127.9(4) . . ?
O3 C10 C12 113.9(5) . . ?
C9 C10 C12 118.2(5) . . ?
F1 C11 F3 107.1(6) . . ?
F1 C11 F2 106.4(7) . . ?
F3 C11 F2 106.6(6) . . ?
F1 C11 C8 111.9(5) . . ?
F3 C11 C8 114.3(6) . . ?
F2 C11 C8 110.1(5) . . ?
F6 C12 F5 108.7(6) . . ?
F6 C12 F4 106.1(5) . . ?
F5 C12 F4 107.0(6) . . ?
F6 C12 C10 114.1(5) . . ?
F5 C12 C10 110.2(5) . . ?
F4 C12 C10 110.3(5) . . ?
O4 C13 C14 128.5(4) . . ?
O4 C13 C16 114.2(4) . . ?
C14 C13 C16 117.3(4) . . ?
C13 C14 C15 122.2(4) . . ?
C13 C14 H14 118.9 . . ?
C15 C14 H14 118.9 . . ?
O5 C15 C14 128.1(4) . . ?
O5 C15 C17 115.0(4) . . ?
C14 C15 C17 116.9(4) . . ?
F7 C16 F9 109.5(5) . . ?
F7 C16 F8 104.6(5) . . ?
F9 C16 F8 105.0(5) . . ?
F7 C16 C13 113.7(4) . . ?
F9 C16 C13 113.9(4) . . ?
F8 C16 C13 109.4(4) . . ?
F11 C17 F12 111.0(6) . . ?
F11 C17 F10 105.4(6) . . ?
F12 C17 F10 101.9(5) . . ?
F11 C17 C15 114.2(4) . . ?
F12 C17 C15 111.3(4) . . ?
F10 C17 C15 112.3(5) . . ?
O6 C18 C19 127.7(4) . . ?
O6 C18 C21 113.4(4) . . ?
C19 C18 C21 118.9(4) . . ?
C18 C19 C20 121.0(4) . . ?
C18 C19 H19 119.5 . . ?
C20 C19 H19 119.5 . . ?
O7 C20 C19 127.4(4) . . ?
O7 C20 C22 113.6(4) . . ?
C19 C20 C22 119.0(4) . . ?
F14 C21 F15 107.4(5) . . ?
F14 C21 F13 106.6(5) . . ?
F15 C21 F13 107.4(5) . . ?
F14 C21 C18 110.1(4) . . ?
F15 C21 C18 111.7(4) . . ?
F13 C21 C18 113.3(5) . . ?
F16 C22 F17 106.6(4) . . ?
F16 C22 F18 106.5(5) . . ?
F17 C22 F18 107.4(4) . . ?
F16 C22 C20 114.5(4) . . ?
F17 C22 C20 110.4(4) . . ?
F18 C22 C20 111.1(4) . . ?

loop_
_geom_bond_atom_site_label_1
_geom_bond_atom_site_label_2
_geom_bond_distance
_geom_bond_site_symmetry_2
_geom_bond_publ_flag
Dy1 O6 2.333(3) . ?
Dy1 O2 2.346(3) . ?
Dy1 O7 2.373(3) . ?
Dy1 O5 2.377(3) . ?
Dy1 O4 2.384(3) . ?
Dy1 O1 2.397(3) . ?
Dy1 O3 2.457(3) . ?
Dy1 N6 2.529(3) 4_565 ?
O1 C1 1.246(5) . ?
O2 C8 1.259(5) . ?
O3 C10 1.239(5) . ?
O4 C13 1.262(5) . ?
O5 C15 1.251(5) . ?
O6 C18 1.266(5) . ?
O7 C20 1.254(5) . ?
N1 C2 1.338(5) . ?
N1 N2 1.380(4) . ?
N2 C1 1.379(5) . ?
N2 C6 1.466(6) . ?
N3 C1 1.366(5) . ?
N3 N4 1.378(4) . ?
N3 C7 1.469(5) . ?
N4 C2 1.333(5) . ?
N5 C3 1.352(5) . ?
N5 C4 1.384(5) . ?
N5 H5 0.8600 . ?
N6 C3 1.332(5) . ?
N6 C5 1.392(5) . ?
N6 Dy1 2.529(3) 4_566 ?
C2 C3 1.484(5) . ?
C4 C5 1.361(6) . ?
C4 H4 0.9300 . ?
C5 H5A 0.9300 . ?
C6 H6A 0.9600 . ?
C6 H6B 0.9600 . ?
C6 H6C 0.9600 . ?
C7 H7A 0.9600 . ?
C7 H7B 0.9600 . ?
C7 H7C 0.9600 . ?
C8 C9 1.392(7) . ?
C8 C11 1.542(7) . ?
C9 C10 1.418(7) . ?
C9 H9 0.9300 . ?
C10 C12 1.544(7) . ?
C11 F1 1.300(9) . ?
C11 F3 1.318(7) . ?
C11 F2 1.319(8) . ?
C12 F6 1.327(7) . ?
C12 F5 1.337(7) . ?
C12 F4 1.344(8) . ?
C13 C14 1.394(6) . ?
C13 C16 1.553(7) . ?
C14 C15 1.404(7) . ?
C14 H14 0.9300 . ?
C15 C17 1.544(7) . ?
C16 F7 1.306(6) . ?
C16 F9 1.306(6) . ?
C16 F8 1.341(7) . ?
C17 F11 1.281(7) . ?
C17 F12 1.315(7) . ?
C17 F10 1.348(7) . ?
C18 C19 1.385(6) . ?
C18 C21 1.545(6) . ?
C19 C20 1.411(6) . ?
C19 H19 0.9300 . ?
C20 C22 1.528(6) . ?
C21 F14 1.322(7) . ?
C21 F15 1.331(6) . ?
C21 F13 1.330(7) . ?
C22 F16 1.325(6) . ?
C22 F17 1.333(6) . ?
C22 F18 1.336(6) . ?
